data_7018603
loop_
_publ_author_name
'Zhang, Shaowei'
'Wang, Yuan'
'Zhao, Junwei'
'Ma, Pengtao'
'Wang, Jingping'
'Niu, Jingyang'

_publ_section_title
;
 Two types of oxalate-bridging rare-earth-substituted Keggin-type
 phosphotungstates {[(\a-PW(11)O(39))RE(H(2)O)](2)(C(2)O(4))}(10-) and
 {(\a-x-PW(10)O(38))RE(2)(C(2)O(4))(H(2)O)(2)}(3-).
;
_journal_issue 13
_journal_name_full 'Dalton transactions (Cambridge, England : 2003)'
_journal_page_first 3764
_journal_page_last 3772
_journal_paper_doi 10.1039/c2dt12202b
_journal_volume 41
_journal_year 2012
_chemical_formula_sum 'C42 H144 Er2 N10 O94 P2 W22'
_chemical_formula_weight 6734.55
_chemical_name_systematic
;

?

;
_space_group_IT_number 14
_symmetry_cell_setting monoclinic
_symmetry_space_group_name_Hall '-P 2yn'
_symmetry_space_group_name_H-M 'P 1 21/n 1'
_atom_sites_solution_hydrogens geom
_atom_sites_solution_primary direct
_atom_sites_solution_secondary difmap
_audit_creation_method SHELXL-97
_cell_angle_alpha 90.00
_cell_angle_beta 102.58(3)
_cell_angle_gamma 90.00
_cell_formula_units_Z 2
_cell_length_a 18.826(4)
_cell_length_b 18.309(4)
_cell_length_c 20.752(4)
_cell_measurement_reflns_used 4917
_cell_measurement_temperature 296(2)
_cell_measurement_theta_max 26.29
_cell_measurement_theta_min 2.30
_cell_volume 6981(3)
_computing_cell_refinement 'Bruker SMART'
_computing_data_collection 'Bruker SMART'
_computing_data_reduction 'Bruker SAINT'
_computing_molecular_graphics 'Bruker SHELXTL'
_computing_publication_material 'Bruker SHELXTL'
_computing_structure_refinement 'SHELXL-97 (Sheldrick, 1997)'
_computing_structure_solution 'SHELXS-97 (Sheldrick, 1990)'
_diffrn_ambient_temperature 296(2)
_diffrn_measured_fraction_theta_full 0.986
_diffrn_measured_fraction_theta_max 0.986
_diffrn_measurement_device_type 'CCD area detector'
_diffrn_measurement_method 'phi and omega scans'
_diffrn_radiation_monochromator graphite
_diffrn_radiation_source 'fine-focus sealed tube'
_diffrn_radiation_type MoK\a
_diffrn_radiation_wavelength 0.71073
_diffrn_reflns_av_R_equivalents 0.1699
_diffrn_reflns_av_sigmaI/netI 0.1869
_diffrn_reflns_limit_h_max 16
_diffrn_reflns_limit_h_min -22
_diffrn_reflns_limit_k_max 17
_diffrn_reflns_limit_k_min -21
_diffrn_reflns_limit_l_max 24
_diffrn_reflns_limit_l_min -24
_diffrn_reflns_number 31361
_diffrn_reflns_theta_full 25.00
_diffrn_reflns_theta_max 25.00
_diffrn_reflns_theta_min 1.99
_exptl_absorpt_coefficient_mu 19.345
_exptl_absorpt_correction_T_max 0.1284
_exptl_absorpt_correction_T_min 0.0606
_exptl_absorpt_correction_type multi-scan
_exptl_absorpt_process_details SADABS
_exptl_crystal_colour pink
_exptl_crystal_density_diffrn 3.203
_exptl_crystal_density_method 'not measured'
_exptl_crystal_description block
_exptl_crystal_F_000 6020
_exptl_crystal_size_max 0.33
_exptl_crystal_size_mid 0.25
_exptl_crystal_size_min 0.18
_refine_diff_density_max 2.666
_refine_diff_density_min -4.589
_refine_diff_density_rms 0.458
_refine_ls_extinction_method none
_refine_ls_goodness_of_fit_ref 1.008
_refine_ls_hydrogen_treatment constr
_refine_ls_matrix_type full
_refine_ls_number_parameters 702
_refine_ls_number_reflns 12121
_refine_ls_number_restraints 96
_refine_ls_restrained_S_all 1.005
_refine_ls_R_factor_all 0.1237
_refine_ls_R_factor_gt 0.0737
_refine_ls_shift/su_max 0.001
_refine_ls_shift/su_mean 0.000
_refine_ls_structure_factor_coef Fsqd
_refine_ls_weighting_details 'calc w=1/[\s^2^(Fo^2^)+(0.0868P)^2^+0.0000P] where P=(Fo^2^+2Fc^2^)/3'
_refine_ls_weighting_scheme calc
_refine_ls_wR_factor_gt 0.1672
_refine_ls_wR_factor_ref 0.1976
_reflns_number_gt 7110
_reflns_number_total 12121
_reflns_threshold_expression >2sigma(I)
_cod_data_source_file c2dt12202b.txt
_cod_data_source_block 4
_cod_depositor_comments
;
The following automatic conversions were performed:

'_symmetry_cell_setting' value 'Monoclinic' changed to 'monoclinic'
according to /home/saulius/struct/CIF-dictionaries/cif_core.dic
dictionary named 'cif_core.dic' version 2.4.1 from
2010-06-29.

'_exptl_absorpt_correction_type' value 'Multi-scan'
changed to 'multi-scan' according to
/home/saulius/struct/CIF-dictionaries/cif_core.dic dictionary named
'cif_core.dic' version 2.4.1 from 2010-06-29.

Automatic conversion script
Id: cif_fix_values 1715 2011-07-08 13:25:40Z adriana 
;
_cod_original_cell_volume 6981(2)
_cod_original_sg_symbol_H-M P2(1)/n
_cod_database_code 7018603

loop_
_symmetry_equiv_pos_as_xyz
'x, y, z'
'-x+1/2, y+1/2, -z+1/2'
'-x, -y, -z'
'x-1/2, -y-1/2, z-1/2'

loop_
_atom_site_label
_atom_site_type_symbol
_atom_site_fract_x
_atom_site_fract_y
_atom_site_fract_z
_atom_site_U_iso_or_equiv
_atom_site_adp_type
_atom_site_occupancy
_atom_site_symmetry_multiplicity
_atom_site_calc_flag
_atom_site_refinement_flags
W1 W 0.91379(5) 0.38869(5) 0.15482(5) 0.0392(3) Uani 1 1 d .
W2 W 0.83409(4) 0.31473(4) 0.27468(5) 0.0324(2) Uani 1 1 d .
W3 W 0.83461(5) 0.22025(5) 0.12853(5) 0.0403(3) Uani 1 1 d .
W4 W 0.92005(4) 0.16005(4) 0.37232(5) 0.0327(2) Uani 1 1 d .
W5 W 0.92098(5) 0.06194(5) 0.22859(6) 0.0401(3) Uani 1 1 d .
W6 W 1.07968(5) 0.08759(5) 0.34407(6) 0.0401(3) Uani 1 1 d .
W7 W 1.00819(6) 0.14357(5) 0.10094(6) 0.0501(3) Uani 1 1 d .
W8 W 1.16651(5) 0.16966(5) 0.21883(6) 0.0463(3) Uani 1 1 d .
W9 W 1.08607(5) 0.31453(5) 0.12611(6) 0.0466(3) Uani 1 1 d .
W10 W 1.16285(4) 0.27354(5) 0.37554(5) 0.0360(3) Uani 1 1 d .
W11 W 1.08559(4) 0.41731(4) 0.28304(5) 0.0339(2) Uani 1 1 d .
Er1 Er 1.00164(4) 0.35768(5) 0.42118(5) 0.0290(2) Uani 1 1 d .
P1 P 1.0037(2) 0.2426(2) 0.2512(3) 0.0225(12) Uani 1 1 d .
O1 O 0.8885(10) 0.4665(8) 0.1098(8) 0.066(6) Uani 1 1 d .
O2 O 0.7547(7) 0.3408(8) 0.2937(8) 0.048(4) Uani 1 1 d .
O3 O 0.7629(9) 0.1944(9) 0.0690(10) 0.073(6) Uani 1 1 d .
O4 O 0.8737(9) 0.1299(8) 0.4295(9) 0.056(5) Uani 1 1 d .
O5 O 0.8788(10) -0.0201(8) 0.2018(10) 0.067(6) Uani 1 1 d .
O6 O 1.1343(9) 0.0213(8) 0.3880(9) 0.056(5) Uani 1 1 d .
O7 O 0.9949(9) 0.0910(9) 0.0310(9) 0.063(5) Uani 1 1 d .
O8 O 1.2513(9) 0.1317(9) 0.2190(10) 0.071(6) Uani 1 1 d .
O9 O 1.1209(11) 0.3661(9) 0.0702(10) 0.076(6) Uani 1 1 d .
O10 O 1.2509(7) 0.2652(8) 0.4198(9) 0.052(4) Uani 1 1 d U
O11 O 1.1221(9) 0.5011(8) 0.2707(9) 0.053(4) Uani 1 1 d .
O12 O 0.8452(6) 0.3914(7) 0.2104(7) 0.034(4) Uani 1 1 d .
O13 O 0.7874(8) 0.2588(7) 0.1915(9) 0.052(5) Uani 1 1 d .
O14 O 0.8493(9) 0.3204(8) 0.1023(9) 0.057(5) Uani 1 1 d .
O15 O 1.0061(7) 0.0980(7) 0.3936(7) 0.035(3) Uani 1 1 d .
O16 O 0.9778(8) 0.0813(7) 0.1641(8) 0.049(5) Uani 1 1 d .
O17 O 0.9170(8) 0.1910(8) 0.0934(8) 0.051(4) Uani 1 1 d .
O18 O 1.0108(9) 0.0280(7) 0.2860(10) 0.061(5) Uani 1 1 d .
O19 O 1.0437(8) 0.2325(8) 0.0714(8) 0.056(5) Uani 1 1 d .
O20 O 1.1668(8) 0.2504(7) 0.1577(8) 0.051(4) Uani 1 1 d .
O21 O 0.9902(9) 0.3516(8) 0.1148(8) 0.051(4) Uani 1 1 d .
O22 O 1.1091(8) 0.3684(8) 0.2026(9) 0.055(5) Uani 1 1 d .
O23 O 1.1077(8) 0.1207(7) 0.1424(9) 0.050(5) Uani 1 1 d .
O24 O 0.8882(7) 0.0797(6) 0.3044(9) 0.049(5) Uani 1 1 d .
O25 O 1.1137(7) 0.3085(7) 0.4341(8) 0.040(4) Uani 1 1 d .
O26 O 0.9898(7) 0.4212(7) 0.2215(7) 0.034(4) Uani 1 1 d .
O27 O 0.8535(7) 0.1326(7) 0.1791(8) 0.039(4) Uani 1 1 d .
O28 O 1.1261(8) 0.1020(7) 0.2717(9) 0.048(4) Uani 1 1 d .
O29 O 1.1842(7) 0.2312(7) 0.2903(8) 0.038(4) Uani 1 1 d .
O30 O 0.8492(6) 0.2190(6) 0.3137(8) 0.034(4) Uani 1 1 d .
O31 O 1.1683(7) 0.3663(7) 0.3339(9) 0.046(4) Uani 1 1 d .
O32 O 0.9043(6) 0.3517(7) 0.3366(7) 0.033(4) Uani 1 1 d .
O33 O 1.0479(7) 0.4349(6) 0.3524(8) 0.037(4) Uani 1 1 d .
O34 O 1.1255(7) 0.1747(7) 0.3783(9) 0.046(4) Uani 1 1 d .
O35 O 0.9689(6) 0.2373(7) 0.4094(7) 0.032(3) Uani 1 1 d .
O36 O 0.9302(7) 0.2755(7) 0.2160(8) 0.040(4) Uani 1 1 d .
O37 O 0.9883(6) 0.1717(6) 0.2840(7) 0.025(3) Uani 1 1 d U
O38 O 1.0464(6) 0.2253(7) 0.1967(7) 0.030(3) Uani 1 1 d .
O39 O 1.0474(7) 0.2951(6) 0.3022(7) 0.032(3) Uani 1 1 d .
O40 O 0.9319(7) 0.4615(7) 0.4369(8) 0.046(5) Uani 1 1 d .
C1 C 0.9608(9) 0.5067(10) 0.4815(11) 0.029(5) Uani 1 1 d U
C2 C 1.191(3) 0.072(3) 0.566(3) 0.23(3) Uiso 1 1 d .
H2A H 1.1821 0.0637 0.5191 0.348 Uiso 1 1 calc R
H2B H 1.2008 0.0258 0.5885 0.348 Uiso 1 1 calc R
H2C H 1.2313 0.1039 0.5793 0.348 Uiso 1 1 calc R
C3 C 1.139(2) 0.112(2) 0.6564(19) 0.141(19) Uani 1 1 d .
H3A H 1.1028 0.1399 0.6718 0.211 Uiso 1 1 calc R
H3B H 1.1855 0.1349 0.6701 0.211 Uiso 1 1 calc R
H3C H 1.1410 0.0635 0.6746 0.211 Uiso 1 1 calc R
C4 C 1.0561(19) 0.0668(16) 0.5582(17) 0.122(17) Uani 1 1 d .
H4A H 1.0143 0.0927 0.5657 0.183 Uiso 1 1 calc R
H4B H 1.0593 0.0202 0.5799 0.183 Uiso 1 1 calc R
H4C H 1.0516 0.0597 0.5117 0.183 Uiso 1 1 calc R
C5 C 1.1121(19) 0.1764(14) 0.5486(16) 0.103(14) Uani 1 1 d .
H5A H 1.0720 0.2033 0.5585 0.155 Uiso 1 1 calc R
H5B H 1.1033 0.1673 0.5020 0.155 Uiso 1 1 calc R
H5C H 1.1560 0.2042 0.5621 0.155 Uiso 1 1 calc R
C6 C 0.703(2) 0.117(2) 0.2739(16) 0.19(3) Uani 1 1 d D
H6A H 0.6801 0.1518 0.2969 0.291 Uiso 1 1 calc R
H6B H 0.7449 0.1386 0.2618 0.291 Uiso 1 1 calc R
H6C H 0.7186 0.0754 0.3021 0.291 Uiso 1 1 calc R
C7 C 0.6290(17) 0.1488(16) 0.1642(17) 0.14(2) Uani 1 1 d D
H7A H 0.5988 0.1838 0.1800 0.210 Uiso 1 1 calc R
H7B H 0.6021 0.1267 0.1244 0.210 Uiso 1 1 calc R
H7C H 0.6712 0.1729 0.1554 0.210 Uiso 1 1 calc R
C8 C 0.6984(17) 0.0370(16) 0.1889(18) 0.097(11) Uani 1 1 d U
H8A H 0.7128 -0.0006 0.2214 0.145 Uiso 1 1 calc R
H8B H 0.7409 0.0606 0.1803 0.145 Uiso 1 1 calc R
H8C H 0.6710 0.0157 0.1488 0.145 Uiso 1 1 calc R
C9 C 0.5884(13) 0.0522(14) 0.2234(15) 0.069(8) Uani 1 1 d U
H9A H 0.5567 0.0843 0.2406 0.103 Uiso 1 1 calc R
H9B H 0.6035 0.0129 0.2539 0.103 Uiso 1 1 calc R
H9C H 0.5630 0.0328 0.1818 0.103 Uiso 1 1 calc R
C10 C 1.353(2) 0.1045(19) 0.3426(14) 0.154 Uiso 1 1 d DU
H10A H 1.3378 0.0579 0.3231 0.231 Uiso 1 1 calc R
H10B H 1.3938 0.1219 0.3263 0.231 Uiso 1 1 calc R
H10C H 1.3135 0.1387 0.3314 0.231 Uiso 1 1 calc R
C11 C 1.4324(17) 0.0364(18) 0.437(2) 0.35(6) Uani 1 1 d DU
H11A H 1.4156 -0.0074 0.4128 0.519 Uiso 1 1 calc R
H11B H 1.4405 0.0269 0.4833 0.519 Uiso 1 1 calc R
H11C H 1.4770 0.0521 0.4260 0.519 Uiso 1 1 calc R
C12 C 1.4068(17) 0.1695(16) 0.4477(17) 0.136 Uiso 1 1 d DU
H12A H 1.4199 0.1656 0.4949 0.204 Uiso 1 1 calc R
H12B H 1.3711 0.2074 0.4354 0.204 Uiso 1 1 calc R
H12C H 1.4492 0.1812 0.4311 0.204 Uiso 1 1 calc R
C13 C 1.3072(17) 0.0778(17) 0.4450(17) 0.139 Uiso 1 1 d DU
H13A H 1.2856 0.0337 0.4248 0.208 Uiso 1 1 calc R
H13B H 1.2727 0.1170 0.4352 0.208 Uiso 1 1 calc R
H13C H 1.3211 0.0712 0.4920 0.208 Uiso 1 1 calc R
C14 C 0.7494(17) -0.0636(16) -0.0688(13) 0.138 Uiso 1 1 d DU
H14A H 0.7662 -0.0341 -0.1007 0.207 Uiso 1 1 calc R
H14B H 0.6972 -0.0667 -0.0804 0.207 Uiso 1 1 calc R
H14C H 0.7698 -0.1117 -0.0683 0.207 Uiso 1 1 calc R
C15 C 0.8572(15) -0.0277(16) 0.0196(17) 0.138 Uiso 1 1 d DU
H15A H 0.8757 0.0030 -0.0104 0.207 Uiso 1 1 calc R
H15B H 0.8755 -0.0764 0.0178 0.207 Uiso 1 1 calc R
H15C H 0.8725 -0.0090 0.0637 0.207 Uiso 1 1 calc R
C16 C 0.7441(17) -0.0749(17) 0.0510(16) 0.158 Uiso 1 1 d DU
H16A H 0.7634 -0.1235 0.0520 0.237 Uiso 1 1 calc R
H16B H 0.6919 -0.0768 0.0386 0.237 Uiso 1 1 calc R
H16C H 0.7588 -0.0531 0.0939 0.237 Uiso 1 1 calc R
C17 C 0.7429(15) 0.0494(15) -0.0015(15) 0.136 Uiso 1 1 d DU
H17A H 0.7610 0.0778 -0.0334 0.204 Uiso 1 1 calc R
H17B H 0.7582 0.0713 0.0414 0.204 Uiso 1 1 calc R
H17C H 0.6907 0.0479 -0.0134 0.204 Uiso 1 1 calc R
C18 C 1.149(2) -0.1758(17) 0.1779(18) 0.21(3) Uiso 1 1 d DU
H18A H 1.1717 -0.1654 0.1418 0.315 Uiso 1 1 calc R
H18B H 1.1044 -0.2020 0.1618 0.315 Uiso 1 1 calc R
H18C H 1.1810 -0.2050 0.2101 0.315 Uiso 1 1 calc R
C19 C 1.0815(16) -0.0637(16) 0.1599(15) 0.139 Uiso 1 1 d DU
H19A H 1.1027 -0.0526 0.1230 0.208 Uiso 1 1 calc R
H19B H 1.0706 -0.0191 0.1801 0.208 Uiso 1 1 calc R
H19C H 1.0375 -0.0911 0.1450 0.208 Uiso 1 1 calc R
C20 C 1.2006(16) -0.0656(18) 0.2306(19) 0.19(2) Uiso 1 1 d DU
H20A H 1.2224 -0.0561 0.1937 0.289 Uiso 1 1 calc R
H20B H 1.2337 -0.0934 0.2632 0.289 Uiso 1 1 calc R
H20C H 1.1899 -0.0202 0.2495 0.289 Uiso 1 1 calc R
C21 C 1.1007(17) -0.1232(17) 0.2653(14) 0.129 Uiso 1 1 d DU
H21A H 1.1353 -0.1493 0.2981 0.194 Uiso 1 1 calc R
H21B H 1.0579 -0.1525 0.2511 0.194 Uiso 1 1 calc R
H21C H 1.0879 -0.0783 0.2837 0.194 Uiso 1 1 calc R
N1 N 1.1195(15) 0.1076(13) 0.5839(15) 0.090(10) Uani 1 1 d .
N2 N 0.6518(11) 0.0924(10) 0.2143(11) 0.067(8) Uani 1 1 d D
N3 N 1.3749(11) 0.0964(10) 0.4181(12) 0.133(14) Uani 1 1 d DU
N4 N 0.7733(9) -0.0288(10) 0.0001(9) 0.110 Uiso 1 1 d DU
N5 N 1.1331(11) -0.1072(10) 0.2083(11) 0.128 Uiso 1 1 d DU
O1W O 0.9650(9) 0.3255(8) 0.5182(8) 0.057(5) Uani 1 1 d .
O41 O 1.0699(6) 0.4367(7) 0.5051(8) 0.040(4) Uani 1 1 d .
O2W O 0.9329(10) 0.4204(9) 0.6034(9) 0.064(5) Uani 1 1 d .
O3W O 1.3913(17) 0.1701(14) 0.1961(16) 0.155(13) Uani 1 1 d .
O4W O 0.9077(17) 0.1999(12) 0.5603(15) 0.156(12) Uani 1 1 d .
O5W O 0.901(3) 0.618(2) 0.077(2) 0.13(2) Uani 0.50 1 d P
O6W O 0.6070(18) 0.3188(17) 0.312(3) 0.091(16) Uani 0.50 1 d P
O7W O 1.512(3) 0.201(2) 0.302(3) 0.113(16) Uiso 0.50 1 d P
O8W O 0.799(3) 0.243(3) 0.613(3) 0.15(2) Uiso 0.50 1 d P

loop_
_atom_site_aniso_label
_atom_site_aniso_U_11
_atom_site_aniso_U_22
_atom_site_aniso_U_33
_atom_site_aniso_U_23
_atom_site_aniso_U_13
_atom_site_aniso_U_12
W1 0.0446(5) 0.0348(5) 0.0390(7) 0.0038(4) 0.0108(4) 0.0051(4)
W2 0.0245(4) 0.0351(5) 0.0385(6) -0.0056(4) 0.0088(4) 0.0032(3)
W3 0.0399(5) 0.0428(5) 0.0378(7) -0.0077(5) 0.0076(4) -0.0016(4)
W4 0.0335(4) 0.0262(4) 0.0426(6) -0.0006(4) 0.0179(4) -0.0044(3)
W5 0.0429(5) 0.0269(5) 0.0541(7) -0.0097(5) 0.0187(5) -0.0037(4)
W6 0.0383(5) 0.0272(5) 0.0581(8) 0.0045(5) 0.0175(5) 0.0081(4)
W7 0.0593(6) 0.0464(6) 0.0537(8) -0.0163(5) 0.0323(5) -0.0006(4)
W8 0.0395(5) 0.0418(5) 0.0682(9) -0.0068(5) 0.0353(5) 0.0072(4)
W9 0.0569(6) 0.0439(6) 0.0511(8) -0.0010(5) 0.0381(5) -0.0001(4)
W10 0.0233(4) 0.0367(5) 0.0506(7) -0.0024(5) 0.0139(4) 0.0034(3)
W11 0.0319(4) 0.0289(5) 0.0465(7) -0.0019(4) 0.0211(4) -0.0037(3)
Er1 0.0269(4) 0.0275(5) 0.0353(6) -0.0032(4) 0.0125(4) 0.0003(3)
P1 0.016(2) 0.021(2) 0.034(3) 0.002(2) 0.012(2) 0.0015(18)
O1 0.101(14) 0.056(10) 0.023(11) 0.006(9) -0.024(9) 0.006(9)
O2 0.027(7) 0.055(10) 0.066(13) 0.003(9) 0.018(7) 0.008(6)
O3 0.061(11) 0.082(13) 0.064(16) -0.010(11) -0.014(10) -0.001(9)
O4 0.074(12) 0.059(10) 0.049(13) 0.006(9) 0.046(9) 0.002(8)
O5 0.092(13) 0.040(9) 0.072(16) -0.009(9) 0.028(11) -0.005(9)
O6 0.069(11) 0.036(9) 0.066(15) 0.002(9) 0.021(9) 0.005(7)
O7 0.072(12) 0.062(11) 0.069(15) -0.016(10) 0.046(10) -0.015(9)
O8 0.052(10) 0.083(13) 0.081(17) -0.016(11) 0.021(10) 0.014(9)
O9 0.118(16) 0.061(11) 0.071(16) -0.014(10) 0.070(13) -0.019(10)
O10 0.028(6) 0.060(8) 0.069(9) -0.006(7) 0.016(6) 0.011(6)
O11 0.069(11) 0.051(10) 0.053(13) -0.003(9) 0.043(9) -0.009(8)
O12 0.028(7) 0.040(8) 0.028(10) 0.002(7) -0.008(6) 0.008(6)
O13 0.039(9) 0.037(8) 0.078(15) 0.009(9) 0.005(8) 0.008(7)
O14 0.064(11) 0.049(10) 0.056(14) 0.003(9) 0.008(9) 0.017(8)
O15 0.044(8) 0.032(7) 0.031(10) 0.004(7) 0.016(7) 0.001(6)
O16 0.072(11) 0.033(8) 0.037(11) -0.025(8) -0.001(8) 0.010(7)
O17 0.073(11) 0.047(9) 0.041(12) -0.015(8) 0.028(9) -0.005(8)
O18 0.072(11) 0.026(8) 0.096(17) -0.004(9) 0.043(10) 0.019(7)
O19 0.067(11) 0.067(11) 0.047(13) -0.005(9) 0.043(9) -0.012(8)
O20 0.067(11) 0.041(9) 0.047(12) -0.009(8) 0.015(9) 0.008(8)
O21 0.074(11) 0.064(11) 0.024(10) -0.002(8) 0.034(8) 0.006(8)
O22 0.050(9) 0.057(10) 0.066(14) 0.000(9) 0.033(9) 0.015(8)
O23 0.052(9) 0.034(8) 0.075(14) -0.022(8) 0.038(9) 0.009(7)
O24 0.048(9) 0.010(6) 0.096(15) -0.013(8) 0.031(9) -0.001(6)
O25 0.030(7) 0.034(8) 0.060(12) -0.012(8) 0.018(7) 0.007(6)
O26 0.037(8) 0.030(7) 0.041(11) 0.006(7) 0.023(7) 0.004(6)
O27 0.035(8) 0.039(8) 0.048(11) -0.007(8) 0.022(7) 0.001(6)
O28 0.050(9) 0.030(8) 0.065(13) 0.000(8) 0.015(8) 0.018(7)
O29 0.028(7) 0.041(8) 0.053(12) -0.011(8) 0.024(7) 0.007(6)
O30 0.027(7) 0.027(7) 0.050(11) -0.009(7) 0.017(6) -0.001(5)
O31 0.022(7) 0.043(8) 0.081(14) 0.004(9) 0.027(7) 0.003(6)
O32 0.019(6) 0.045(8) 0.035(10) -0.013(7) 0.008(6) 0.009(6)
O33 0.030(7) 0.027(7) 0.049(11) -0.004(7) -0.005(7) -0.005(6)
O34 0.042(9) 0.029(8) 0.071(14) -0.001(8) 0.019(8) 0.000(6)
O35 0.025(7) 0.039(8) 0.031(10) -0.007(7) 0.004(6) 0.002(6)
O36 0.047(9) 0.038(8) 0.045(11) 0.001(8) 0.032(7) 0.015(6)
O37 0.024(5) 0.027(6) 0.033(7) -0.008(5) 0.022(5) 0.005(5)
O38 0.032(7) 0.035(7) 0.031(9) 0.002(7) 0.024(6) 0.009(6)
O39 0.048(8) 0.014(6) 0.041(10) 0.009(6) 0.025(7) -0.006(5)
O40 0.031(8) 0.033(8) 0.075(14) -0.033(8) 0.011(7) 0.005(6)
C1 0.025(7) 0.034(8) 0.033(9) 0.003(7) 0.017(7) -0.002(6)
C3 0.16(4) 0.16(4) 0.07(3) 0.02(3) -0.03(3) -0.07(3)
C4 0.17(3) 0.09(2) 0.09(3) 0.04(2) -0.02(3) -0.10(2)
C5 0.17(4) 0.061(19) 0.06(3) 0.019(18) -0.01(2) -0.03(2)
C6 0.17(4) 0.27(6) 0.11(5) -0.03(4) -0.04(3) -0.12(4)
C7 0.08(2) 0.11(3) 0.20(5) 0.06(3) -0.04(3) 0.00(2)
C8 0.090(13) 0.097(13) 0.103(14) -0.005(9) 0.019(9) 0.005(9)
C9 0.057(10) 0.072(11) 0.076(12) 0.010(9) 0.013(8) -0.004(8)
C11 0.13(4) 0.13(4) 0.82(18) 0.08(6) 0.19(7) 0.07(3)
N1 0.10(2) 0.073(17) 0.08(2) 0.016(16) -0.005(17) -0.050(15)
N2 0.065(14) 0.051(12) 0.067(19) 0.020(12) -0.023(12) -0.022(11)
N3 0.10(2) 0.14(3) 0.14(4) 0.07(2) -0.02(2) 0.019(18)
O1W 0.079(12) 0.058(10) 0.054(13) -0.005(9) 0.055(10) -0.019(8)
O41 0.022(7) 0.048(9) 0.047(11) -0.008(8) 0.006(6) 0.016(6)
O2W 0.096(13) 0.060(11) 0.049(13) -0.009(9) 0.041(10) -0.014(9)
O3W 0.23(3) 0.12(2) 0.15(3) -0.06(2) 0.12(3) -0.07(2)
O4W 0.26(4) 0.080(17) 0.16(3) -0.020(18) 0.12(3) -0.018(19)
O5W 0.25(6) 0.06(3) 0.10(4) 0.04(3) 0.12(4) 0.02(3)
O6W 0.05(2) 0.04(2) 0.18(5) -0.01(2) 0.02(3) -0.026(16)

loop_
_atom_type_symbol
_atom_type_description
_atom_type_scat_dispersion_real
_atom_type_scat_dispersion_imag
_atom_type_scat_source
C C 0.0033 0.0016 'International Tables Vol C Tables 4.2.6.8 and 6.1.1.4'
H H 0.0000 0.0000 'International Tables Vol C Tables 4.2.6.8 and 6.1.1.4'
N N 0.0061 0.0033 'International Tables Vol C Tables 4.2.6.8 and 6.1.1.4'
O O 0.0106 0.0060 'International Tables Vol C Tables 4.2.6.8 and 6.1.1.4'
P P 0.1023 0.0942 'International Tables Vol C Tables 4.2.6.8 and 6.1.1.4'
Er Er -0.2586 4.9576 'International Tables Vol C Tables 4.2.6.8 and 6.1.1.4'
W W -0.8490 6.8722 'International Tables Vol C Tables 4.2.6.8 and 6.1.1.4'

loop_
_geom_angle_atom_site_label_1
_geom_angle_atom_site_label_2
_geom_angle_atom_site_label_3
_geom_angle
_geom_angle_site_symmetry_1
_geom_angle_site_symmetry_3
O1 W1 O26 102.5(6) . .
O1 W1 O12 99.4(8) . .
O26 W1 O12 93.1(6) . .
O1 W1 O14 99.6(7) . .
O26 W1 O14 157.7(6) . .
O12 W1 O14 86.1(7) . .
O1 W1 O21 101.6(8) . .
O26 W1 O21 84.8(6) . .
O12 W1 O21 158.8(6) . .
O14 W1 O21 88.0(7) . .
O1 W1 O36 171.4(7) . .
O26 W1 O36 83.9(5) . .
O12 W1 O36 74.4(5) . .
O14 W1 O36 74.4(6) . .
O21 W1 O36 84.4(6) . .
O2 W2 O32 106.3(7) . .
O2 W2 O30 102.5(6) . .
O32 W2 O30 91.4(6) . .
O2 W2 O12 100.7(6) . .
O32 W2 O12 92.7(6) . .
O30 W2 O12 154.3(6) . .
O2 W2 O13 95.7(7) . .
O32 W2 O13 158.0(6) . .
O30 W2 O13 84.0(6) . .
O12 W2 O13 82.8(6) . .
O2 W2 O36 164.6(7) . .
O32 W2 O36 87.6(5) . .
O30 W2 O36 83.5(5) . .
O12 W2 O36 71.4(5) . .
O13 W2 O36 70.5(6) . .
O3 W3 O13 101.0(8) . .
O3 W3 O27 101.0(8) . .
O13 W3 O27 89.6(6) . .
O3 W3 O17 103.1(9) . .
O13 W3 O17 155.8(6) . .
O27 W3 O17 84.5(6) . .
O3 W3 O14 101.5(8) . .
O13 W3 O14 87.6(7) . .
O27 W3 O14 157.5(6) . .
O17 W3 O14 88.9(7) . .
O3 W3 O36 171.6(7) . .
O13 W3 O36 73.4(5) . .
O27 W3 O36 85.5(5) . .
O17 W3 O36 82.8(5) . .
O14 W3 O36 72.3(6) . .
O4 W4 O35 104.6(8) . .
O4 W4 O30 103.4(7) . .
O35 W4 O30 92.8(5) . .
O4 W4 O15 100.3(7) . .
O35 W4 O15 92.3(5) . .
O30 W4 O15 153.6(6) . .
O4 W4 O24 97.4(7) . .
O35 W4 O24 157.8(7) . .
O30 W4 O24 84.8(6) . .
O15 W4 O24 80.8(5) . .
O4 W4 O37 166.0(6) . .
O35 W4 O37 87.1(6) . .
O30 W4 O37 83.3(5) . .
O15 W4 O37 71.1(5) . .
O24 W4 O37 70.7(5) . .
O5 W5 O24 102.2(8) . .
O5 W5 O16 102.9(8) . .
O24 W5 O16 154.9(5) . .
O5 W5 O27 101.9(7) . .
O24 W5 O27 91.8(6) . .
O16 W5 O27 84.7(6) . .
O5 W5 O18 101.3(7) . .
O24 W5 O18 86.7(7) . .
O16 W5 O18 86.8(7) . .
O27 W5 O18 156.5(6) . .
O5 W5 O37 171.3(7) . .
O24 W5 O37 72.4(5) . .
O16 W5 O37 82.5(5) . .
O27 W5 O37 85.2(5) . .
O18 W5 O37 72.0(5) . .
O6 W6 O34 103.1(7) . .
O6 W6 O15 101.9(7) . .
O34 W6 O15 92.2(6) . .
O6 W6 O18 100.2(7) . .
O34 W6 O18 156.5(6) . .
O15 W6 O18 85.6(6) . .
O6 W6 O28 101.0(7) . .
O34 W6 O28 86.0(7) . .
O15 W6 O28 156.8(6) . .
O18 W6 O28 87.0(7) . .
O6 W6 O37 172.2(6) . .
O34 W6 O37 82.7(5) . .
O15 W6 O37 72.4(5) . .
O18 W6 O37 74.4(5) . .
O28 W6 O37 84.5(5) . .
O7 W7 O17 103.0(7) . .
O7 W7 O19 101.8(7) . .
O17 W7 O19 87.5(7) . .
O7 W7 O16 103.6(7) . .
O17 W7 O16 85.9(7) . .
O19 W7 O16 154.6(6) . .
O7 W7 O23 101.8(7) . .
O17 W7 O23 155.3(6) . .
O19 W7 O23 87.4(7) . .
O16 W7 O23 88.4(7) . .
O7 W7 O38 170.5(6) . .
O17 W7 O38 83.6(5) . .
O19 W7 O38 71.4(6) . .
O16 W7 O38 83.6(5) . .
O23 W7 O38 71.8(5) . .
O8 W8 O29 103.8(7) . .
O8 W8 O28 102.6(8) . .
O29 W8 O28 87.7(7) . .
O8 W8 O23 100.1(7) . .
O29 W8 O23 156.0(5) . .
O28 W8 O23 86.7(7) . .
O8 W8 O20 99.9(8) . .
O29 W8 O20 92.0(6) . .
O28 W8 O20 156.9(6) . .
O23 W8 O20 84.3(7) . .
O8 W8 O38 169.3(8) . .
O29 W8 O38 83.9(5) . .
O28 W8 O38 84.8(5) . .
O23 W8 O38 72.4(5) . .
O20 W8 O38 72.2(6) . .
O9 W9 O22 103.5(8) . .
O9 W9 O21 102.1(8) . .
O22 W9 O21 87.4(6) . .
O9 W9 O20 100.1(9) . .
O22 W9 O20 90.8(6) . .
O21 W9 O20 157.5(7) . .
O9 W9 O19 101.4(8) . .
O22 W9 O19 155.1(7) . .
O21 W9 O19 86.9(7) . .
O20 W9 O19 85.4(6) . .
O9 W9 O38 170.4(6) . .
O22 W9 O38 83.4(6) . .
O21 W9 O38 84.6(5) . .
O20 W9 O38 72.9(6) . .
O19 W9 O38 71.9(6) . .
O10 W10 O25 104.4(7) . .
O10 W10 O31 100.4(7) . .
O25 W10 O31 94.3(6) . .
O10 W10 O34 102.4(7) . .
O25 W10 O34 93.9(6) . .
O31 W10 O34 153.0(7) . .
O10 W10 O29 94.6(7) . .
O25 W10 O29 160.8(6) . .
O31 W10 O29 84.6(6) . .
O34 W10 O29 79.3(6) . .
O10 W10 O39 171.6(7) . .
O25 W10 O39 80.9(6) . .
O31 W10 O39 72.4(5) . .
O34 W10 O39 83.6(5) . .
O29 W10 O39 80.5(5) . .
O11 W11 O33 101.7(7) . .
O11 W11 O31 102.3(7) . .
O33 W11 O31 93.6(6) . .
O11 W11 O26 102.1(7) . .
O33 W11 O26 92.8(6) . .
O31 W11 O26 153.0(5) . .
O11 W11 O22 96.0(7) . .
O33 W11 O22 161.8(6) . .
O31 W11 O22 86.6(7) . .
O26 W11 O22 79.4(6) . .
O11 W11 O39 174.0(6) . .
O33 W11 O39 81.2(5) . .
O31 W11 O39 72.2(5) . .
O26 W11 O39 82.9(5) . .
O22 W11 O39 81.5(6) . .
O32 Er1 O25 131.0(5) . .
O32 Er1 O35 73.4(5) . .
O25 Er1 O35 81.4(4) . .
O32 Er1 O33 84.3(5) . .
O25 Er1 O33 81.3(5) . .
O35 Er1 O33 130.7(5) . .
O32 Er1 O1W 108.4(6) . .
O25 Er1 O1W 103.9(6) . .
O35 Er1 O1W 74.1(5) . .
O33 Er1 O1W 155.1(5) . .
O32 Er1 O40 76.4(5) . .
O25 Er1 O40 146.6(4) . .
O35 Er1 O40 130.0(5) . .
O33 Er1 O40 83.7(5) . .
O1W Er1 O40 78.9(6) . .
O32 Er1 O41 144.1(4) . .
O25 Er1 O41 79.4(4) . .
O35 Er1 O41 138.1(5) . .
O33 Er1 O41 82.3(5) . .
O1W Er1 O41 74.9(5) . .
O40 Er1 O41 69.1(4) . .
O37 P1 O39 110.6(8) . .
O37 P1 O36 107.9(7) . .
O39 P1 O36 112.1(8) . .
O37 P1 O38 109.2(7) . .
O39 P1 O38 110.2(8) . .
O36 P1 O38 106.7(8) . .
W1 O12 W2 125.0(6) . .
W3 O13 W2 126.9(7) . .
W1 O14 W3 124.6(9) . .
W6 O15 W4 127.1(7) . .
W7 O16 W5 151.8(8) . .
W7 O17 W3 152.0(10) . .
W6 O18 W5 125.8(7) . .
W7 O19 W9 126.8(9) . .
W9 O20 W8 124.8(9) . .
W9 O21 W1 148.2(9) . .
W9 O22 W11 153.6(9) . .
W7 O23 W8 126.0(7) . .
W5 O24 W4 128.1(7) . .
W10 O25 Er1 131.9(8) . .
W1 O26 W11 156.6(7) . .
W3 O27 W5 150.9(8) . .
W6 O28 W8 147.5(8) . .
W8 O29 W10 153.5(8) . .
W2 O30 W4 142.5(7) . .
W10 O31 W11 124.1(7) . .
W2 O32 Er1 160.3(7) . .
W11 O33 Er1 131.6(6) . .
W6 O34 W10 156.5(10) . .
W4 O35 Er1 156.8(7) . .
P1 O36 W1 125.7(8) . .
P1 O36 W3 128.6(8) . .
W1 O36 W3 88.6(5) . .
P1 O36 W2 123.6(9) . .
W1 O36 W2 89.2(4) . .
W3 O36 W2 89.2(4) . .
P1 O37 W6 125.8(6) . .
P1 O37 W4 125.9(6) . .
W6 O37 W4 89.4(4) . .
P1 O37 W5 127.0(8) . .
W6 O37 W5 87.6(4) . .
W4 O37 W5 88.8(4) . .
P1 O38 W9 125.3(7) . .
P1 O38 W8 123.7(8) . .
W9 O38 W8 90.0(4) . .
P1 O38 W7 127.1(7) . .
W9 O38 W7 89.8(5) . .
W8 O38 W7 89.7(4) . .
P1 O39 W10 127.8(7) . .
P1 O39 W11 127.1(8) . .
W10 O39 W11 89.7(4) . .
C1 O40 Er1 117.3(11) . .
O41 C1 O40 123.8(17) 3_766 .
O41 C1 C1 118(2) 3_766 3_766
O40 C1 C1 118(2) . 3_766
N1 C2 H2A 109.5 . .
N1 C2 H2B 109.5 . .
H2A C2 H2B 109.5 . .
N1 C2 H2C 109.5 . .
H2A C2 H2C 109.5 . .
H2B C2 H2C 109.5 . .
N1 C3 H3A 109.5 . .
N1 C3 H3B 109.5 . .
H3A C3 H3B 109.5 . .
N1 C3 H3C 109.5 . .
H3A C3 H3C 109.5 . .
H3B C3 H3C 109.5 . .
N1 C4 H4A 109.5 . .
N1 C4 H4B 109.5 . .
H4A C4 H4B 109.5 . .
N1 C4 H4C 109.5 . .
H4A C4 H4C 109.5 . .
H4B C4 H4C 109.5 . .
N1 C5 H5A 109.5 . .
N1 C5 H5B 109.5 . .
H5A C5 H5B 109.5 . .
N1 C5 H5C 109.5 . .
H5A C5 H5C 109.5 . .
H5B C5 H5C 109.5 . .
N2 C6 H6A 109.5 . .
N2 C6 H6B 109.5 . .
H6A C6 H6B 109.5 . .
N2 C6 H6C 109.5 . .
H6A C6 H6C 109.5 . .
H6B C6 H6C 109.5 . .
N2 C7 H7A 109.5 . .
N2 C7 H7B 109.5 . .
H7A C7 H7B 109.5 . .
N2 C7 H7C 109.5 . .
H7A C7 H7C 109.5 . .
H7B C7 H7C 109.5 . .
N2 C8 H8A 109.5 . .
N2 C8 H8B 109.5 . .
H8A C8 H8B 109.5 . .
N2 C8 H8C 109.5 . .
H8A C8 H8C 109.5 . .
H8B C8 H8C 109.5 . .
N2 C9 H9A 109.5 . .
N2 C9 H9B 109.5 . .
H9A C9 H9B 109.5 . .
N2 C9 H9C 109.5 . .
H9A C9 H9C 109.5 . .
H9B C9 H9C 109.5 . .
N3 C10 H10A 109.5 . .
N3 C10 H10B 109.5 . .
H10A C10 H10B 109.5 . .
N3 C10 H10C 109.5 . .
H10A C10 H10C 109.5 . .
H10B C10 H10C 109.5 . .
N3 C11 H11A 109.5 . .
N3 C11 H11B 109.5 . .
H11A C11 H11B 109.5 . .
N3 C11 H11C 109.5 . .
H11A C11 H11C 109.5 . .
H11B C11 H11C 109.5 . .
N3 C12 H12A 109.5 . .
N3 C12 H12B 109.5 . .
H12A C12 H12B 109.5 . .
N3 C12 H12C 109.5 . .
H12A C12 H12C 109.5 . .
H12B C12 H12C 109.5 . .
N3 C13 H13A 109.5 . .
N3 C13 H13B 109.5 . .
H13A C13 H13B 109.5 . .
N3 C13 H13C 109.5 . .
H13A C13 H13C 109.5 . .
H13B C13 H13C 109.5 . .
N4 C14 H14A 109.5 . .
N4 C14 H14B 109.5 . .
H14A C14 H14B 109.5 . .
N4 C14 H14C 109.5 . .
H14A C14 H14C 109.5 . .
H14B C14 H14C 109.5 . .
N4 C15 H15A 109.5 . .
N4 C15 H15B 109.5 . .
H15A C15 H15B 109.5 . .
N4 C15 H15C 109.5 . .
H15A C15 H15C 109.5 . .
H15B C15 H15C 109.5 . .
N4 C16 H16A 109.5 . .
N4 C16 H16B 109.5 . .
H16A C16 H16B 109.5 . .
N4 C16 H16C 109.5 . .
H16A C16 H16C 109.5 . .
H16B C16 H16C 109.5 . .
N4 C17 H17A 109.5 . .
N4 C17 H17B 109.5 . .
H17A C17 H17B 109.5 . .
N4 C17 H17C 109.5 . .
H17A C17 H17C 109.5 . .
H17B C17 H17C 109.5 . .
N5 C18 H18A 109.5 . .
N5 C18 H18B 109.5 . .
H18A C18 H18B 109.5 . .
N5 C18 H18C 109.5 . .
H18A C18 H18C 109.5 . .
H18B C18 H18C 109.5 . .
N5 C19 H19A 109.5 . .
N5 C19 H19B 109.5 . .
H19A C19 H19B 109.5 . .
N5 C19 H19C 109.5 . .
H19A C19 H19C 109.5 . .
H19B C19 H19C 109.5 . .
N5 C20 H20A 109.5 . .
N5 C20 H20B 109.5 . .
H20A C20 H20B 109.5 . .
N5 C20 H20C 109.5 . .
H20A C20 H20C 109.5 . .
H20B C20 H20C 109.5 . .
N5 C21 H21A 109.5 . .
N5 C21 H21B 109.5 . .
H21A C21 H21B 109.5 . .
N5 C21 H21C 109.5 . .
H21A C21 H21C 109.5 . .
H21B C21 H21C 109.5 . .
C4 N1 C5 107(3) . .
C4 N1 C3 115(3) . .
C5 N1 C3 116(3) . .
C4 N1 C2 112(3) . .
C5 N1 C2 103(3) . .
C3 N1 C2 103(3) . .
C9 N2 C7 109(2) . .
C9 N2 C6 117(3) . .
C7 N2 C6 115(3) . .
C9 N2 C8 105(2) . .
C7 N2 C8 109(3) . .
C6 N2 C8 100(3) . .
C11 N3 C13 110.2(9) . .
C11 N3 C10 110.2(9) . .
C13 N3 C10 109.4(9) . .
C11 N3 C12 109.3(9) . .
C13 N3 C12 109.2(9) . .
C10 N3 C12 108.4(9) . .
C17 N4 C14 109.4(9) . .
C17 N4 C15 110.4(9) . .
C14 N4 C15 109.0(9) . .
C17 N4 C16 109.7(9) . .
C14 N4 C16 109.4(9) . .
C15 N4 C16 108.9(9) . .
C18 N5 C20 109.7(10) . .
C18 N5 C19 109.6(10) . .
C20 N5 C19 109.5(9) . .
C18 N5 C21 109.5(9) . .
C20 N5 C21 109.4(10) . .
C19 N5 C21 109.2(9) . .
C1 O41 Er1 117.4(11) 3_766 .

loop_
_geom_bond_atom_site_label_1
_geom_bond_atom_site_label_2
_geom_bond_distance
_geom_bond_site_symmetry_2
W1 O1 1.712(15) .
W1 O26 1.859(13) .
W1 O12 1.910(15) .
W1 O14 1.911(16) .
W1 O21 1.934(15) .
W1 O36 2.415(14) .
W2 O2 1.695(14) .
W2 O32 1.765(12) .
W2 O30 1.925(13) .
W2 O12 1.979(14) .
W2 O13 2.034(17) .
W2 O36 2.497(13) .
W3 O3 1.688(15) .
W3 O13 1.871(18) .
W3 O27 1.907(14) .
W3 O17 1.928(16) .
W3 O14 1.949(16) .
W3 O36 2.477(15) .
W4 O4 1.710(16) .
W4 O35 1.769(12) .
W4 O30 1.928(13) .
W4 O15 1.949(13) .
W4 O24 2.036(14) .
W4 O37 2.465(13) .
W5 O5 1.733(15) .
W5 O24 1.840(17) .
W5 O16 1.921(18) .
W5 O27 1.943(14) .
W5 O18 1.947(16) .
W5 O37 2.516(12) .
W6 O6 1.719(15) .
W6 O34 1.878(13) .
W6 O15 1.905(14) .
W6 O18 1.908(17) .
W6 O28 1.914(18) .
W6 O37 2.439(12) .
W7 O7 1.714(17) .
W7 O17 1.899(16) .
W7 O19 1.911(15) .
W7 O16 1.915(18) .
W7 O23 1.929(15) .
W7 O38 2.466(13) .
W8 O8 1.741(16) .
W8 O29 1.835(14) .
W8 O28 1.918(16) .
W8 O23 1.945(16) .
W8 O20 1.950(16) .
W8 O38 2.431(11) .
W9 O9 1.732(18) .
W9 O22 1.839(17) .
W9 O21 1.895(16) .
W9 O20 1.919(14) .
W9 O19 1.946(16) .
W9 O38 2.419(13) .
W10 O10 1.719(14) .
W10 O25 1.798(15) .
W10 O31 1.919(14) .
W10 O34 1.947(13) .
W10 O29 2.050(15) .
W10 O39 2.400(13) .
W11 O11 1.724(15) .
W11 O33 1.768(17) .
W11 O31 1.921(14) .
W11 O26 1.971(13) .
W11 O22 2.026(17) .
W11 O39 2.410(11) .
Er1 O32 2.248(12) .
Er1 O25 2.255(12) .
Er1 O35 2.288(12) .
Er1 O33 2.309(15) .
Er1 O1W 2.343(15) .
Er1 O40 2.374(12) .
Er1 O41 2.410(14) .
P1 O37 1.525(13) .
P1 O39 1.529(14) .
P1 O36 1.538(14) .
P1 O38 1.556(14) .
O40 C1 1.27(2) .
C1 O41 1.25(2) 3_766
C1 C1 1.53(3) 3_766
C2 N1 1.61(6) .
C2 H2A 0.9600 .
C2 H2B 0.9600 .
C2 H2C 0.9600 .
C3 N1 1.47(4) .
C3 H3A 0.9600 .
C3 H3B 0.9600 .
C3 H3C 0.9600 .
C4 N1 1.41(3) .
C4 H4A 0.9600 .
C4 H4B 0.9600 .
C4 H4C 0.9600 .
C5 N1 1.45(3) .
C5 H5A 0.9600 .
C5 H5B 0.9600 .
C5 H5C 0.9600 .
C6 N2 1.464(10) .
C6 H6A 0.9600 .
C6 H6B 0.9600 .
C6 H6C 0.9600 .
C7 N2 1.461(10) .
C7 H7A 0.9600 .
C7 H7B 0.9600 .
C7 H7C 0.9600 .
C8 N2 1.51(4) .
C8 H8A 0.9600 .
C8 H8B 0.9600 .
C8 H8C 0.9600 .
C9 N2 1.45(3) .
C9 H9A 0.9600 .
C9 H9B 0.9600 .
C9 H9C 0.9600 .
C10 N3 1.537(19) .
C10 H10A 0.9600 .
C10 H10B 0.9600 .
C10 H10C 0.9600 .
C11 N3 1.530(19) .
C11 H11A 0.9600 .
C11 H11B 0.9600 .
C11 H11C 0.9600 .
C12 N3 1.540(19) .
C12 H12A 0.9600 .
C12 H12B 0.9600 .
C12 H12C 0.9600 .
C13 N3 1.536(19) .
C13 H13A 0.9600 .
C13 H13B 0.9600 .
C13 H13C 0.9600 .
C14 N4 1.54(2) .
C14 H14A 0.9600 .
C14 H14B 0.9600 .
C14 H14C 0.9600 .
C15 N4 1.54(2) .
C15 H15A 0.9600 .
C15 H15B 0.9600 .
C15 H15C 0.9600 .
C16 N4 1.54(2) .
C16 H16A 0.9600 .
C16 H16B 0.9600 .
C16 H16C 0.9600 .
C17 N4 1.54(2) .
C17 H17A 0.9600 .
C17 H17B 0.9600 .
C17 H17C 0.9600 .
C18 N5 1.467(19) .
C18 H18A 0.9600 .
C18 H18B 0.9600 .
C18 H18C 0.9600 .
C19 N5 1.469(19) .
C19 H19A 0.9600 .
C19 H19B 0.9600 .
C19 H19C 0.9600 .
C20 N5 1.467(19) .
C20 H20A 0.9600 .
C20 H20B 0.9600 .
C20 H20C 0.9600 .
C21 N5 1.472(19) .
C21 H21A 0.9600 .
C21 H21B 0.9600 .
C21 H21C 0.9600 .
O41 C1 1.25(2) 3_766
